data_1535672
loop_
_publ_author_name
'Bukvetskii, B.V.'
'Chernyshev, B.N'
'Bakeeva, N.G.'
'Didenko, N.A.'

_publ_section_title
;
 Crystal structure of the (K, Na)2 Ti2 F8 (O2)2 H2 O peroxoflourotitanate
 salt
;
_journal_name_full 'Zhurnal Neorganicheskoi Khimii'
_journal_page_first 1085
_journal_page_last 1088
_journal_volume 40
_journal_year 1995
_chemical_formula_sum 'F8 H4 K2 Na2 O6 Ti2'
_chemical_name_systematic 'K2 Na2 (Ti2 F8 (O2)2) (H2 O)2'
_space_group_IT_number 14
_symmetry_space_group_name_Hall '-P 2bc'
_symmetry_space_group_name_H-M 'P 1 1 21/b'
_cell_angle_alpha 90
_cell_angle_beta 90
_cell_angle_gamma 104.34
_cell_formula_units_Z 2
_cell_length_a 10.072
_cell_length_b 10.415
_cell_length_c 5.611
_cell_volume 570.254
_citation_journal_id_ASTM ZNOKAQ
_cod_data_source_file Bukvetskii_ZNOKAQ_1995_1512.cif
_cod_data_source_block H4F8K2Na2O6Ti2
_cod_original_cell_volume 570.2545
_cod_original_sg_symbol_Hall '-P 2ybc (-x,z,y)'
_cod_original_formula_sum 'H4 F8 K2 Na2 O6 Ti2'
_cod_database_code 1535672

loop_
_symmetry_equiv_pos_as_xyz
x,y,z
-x,-y+1/2,z+1/2
-x,-y,-z
x,y-1/2,-z-1/2

loop_
_atom_site_label
_atom_site_type_symbol
_atom_site_fract_x
_atom_site_fract_y
_atom_site_fract_z
_atom_site_occupancy
_atom_site_U_iso_or_equiv
O3 O-2 0.4614 0.21 0.0964 1 0.0
O2 O-1 0.357 0.0482 0.5374 1 0.0
H1 H+1 0.228 0.4 0.081 1 0.0
Na1 Na+1 0.0552 0.2066 0.013 1 0.0
F4 F-1 0.1235 0.89 0.7464 1 0.0
F3 F-1 0.1678 0.19 0.3643 1 0.0
F2 F-1 0.2302 0.153 0.8244 1 0.0
F1 F-1 0.0204 0.9308 0.3314 1 0.0
Ti1 Ti+4 0.1707 0.0397 0.5481 1 0.0
K1 K+1 0.3706 0.8761 0.9376 1 0.0
H2 H+1 0.258 0.512 0.146 1 0.0
O1 O-1 0.2791 0.9671 0.3488 1 0.0
